data_7704463
loop_
_publ_author_name
'H\"ammer, Matthias'
'Janka, Oliver'
'B\"onnighausen, Judith'
'Klenner, Steffen'
'P\"ottgen, Rainer'
'H\"oppe, Henning A'

_publ_section_title
;
 On the phosphors Na<sub>5</sub>M(WO<sub>4</sub>)<sub>4</sub> (M = Y,
 La-Nd, Sm-Lu, Bi) - crystal structures, thermal decomposition, and
 optical and magnetic properties.
;
_journal_issue 24
_journal_name_full 'Dalton transactions (Cambridge, England : 2003)'
_journal_page_first 8209
_journal_page_last 8225
_journal_paper_doi 10.1039/d0dt00782j
_journal_volume 49
_journal_year 2020
_chemical_formula_moiety 'Na5 O16 Ho1 W4'
_chemical_formula_structural 'Na5 Ho (W O4)4'
_chemical_formula_sum 'Ho Na5 O16 W4'
_chemical_formula_weight 1271.28
_chemical_name_structure_type Na5Lu(WO4)4
_chemical_name_systematic 'pentasodium holmium tetratungstate'
_space_group_crystal_system tetragonal
_space_group_IT_number 88
_space_group_name_Hall '-I 4ad'
_space_group_name_H-M_alt 'I 41/a :2'
_audit_creation_method SHELXL-2014/7
_audit_update_record
;
2020-02-27 deposited with the CCDC.	2020-05-20 downloaded from the CCDC.
;
_cell_angle_alpha 90
_cell_angle_beta 90
_cell_angle_gamma 90
_cell_formula_units_Z 4
_cell_length_a 11.4399(4)
_cell_length_b 11.4399(4)
_cell_length_c 11.3469(5)
_cell_measurement_reflns_used 15782
_cell_measurement_temperature 298(2)
_cell_measurement_theta_max 37.999
_cell_measurement_theta_min 2.528
_cell_volume 1484.98(10)
_computing_structure_refinement 'SHELXL-2014/7 (Sheldrick, 2014)'
_diffrn_ambient_temperature 298(2)
_diffrn_measured_fraction_theta_full 1.000
_diffrn_measured_fraction_theta_max 1.000
_diffrn_measurement_device_type 'D8 Venture Bruker'
_diffrn_measurement_method 'generic phi and omega scans'
_diffrn_radiation_type MoK\a
_diffrn_radiation_wavelength 0.71073
_diffrn_reflns_av_R_equivalents 0.0378
_diffrn_reflns_av_unetI/netI 0.0218
_diffrn_reflns_Laue_measured_fraction_full 1.000
_diffrn_reflns_Laue_measured_fraction_max 1.000
_diffrn_reflns_limit_h_max 19
_diffrn_reflns_limit_h_min -19
_diffrn_reflns_limit_k_max 13
_diffrn_reflns_limit_k_min -19
_diffrn_reflns_limit_l_max 19
_diffrn_reflns_limit_l_min -19
_diffrn_reflns_number 15782
_diffrn_reflns_point_group_measured_fraction_full 1.000
_diffrn_reflns_point_group_measured_fraction_max 1.000
_diffrn_reflns_theta_full 25.242
_diffrn_reflns_theta_max 37.999
_diffrn_reflns_theta_min 2.528
_exptl_absorpt_coefficient_mu 36.364
_exptl_absorpt_correction_type multi-scan
_exptl_absorpt_process_details
; 
 multi-scan absorption correction using SADABS 
(G. M. Sheldrick, (1996). SADABS. Program for Empirical 
Absorption Correction. University of G\"ottingen, Germany.)
;
_exptl_crystal_colour 'pale pink'
_exptl_crystal_density_diffrn 5.686
_exptl_crystal_description block
_exptl_crystal_F_000 2184
_exptl_crystal_size_max 0.06
_exptl_crystal_size_mid 0.06
_exptl_crystal_size_min 0.04
_exptl_transmission_factor_max 0.7489
_exptl_transmission_factor_min 0.4945
_refine_diff_density_max 1.454
_refine_diff_density_min -1.186
_refine_diff_density_rms 0.304
_refine_ls_extinction_coef 0.000051(11)
_refine_ls_extinction_expression Fc^*^=kFc[1+0.001xFc^2^\l^3^/sin(2\q)]^-1/4^
_refine_ls_extinction_method 'SHELXL-2014/7 (Sheldrick 2014'
_refine_ls_goodness_of_fit_ref 1.086
_refine_ls_hydrogen_treatment undef
_refine_ls_matrix_type full
_refine_ls_number_parameters 60
_refine_ls_number_reflns 2021
_refine_ls_number_restraints 0
_refine_ls_restrained_S_all 1.086
_refine_ls_R_factor_all 0.0252
_refine_ls_R_factor_gt 0.0188
_refine_ls_shift/su_max 0.003
_refine_ls_shift/su_mean 0.000
_refine_ls_structure_factor_coef Fsqd
_refine_ls_weighting_details 'w=1/[\s^2^(Fo^2^)+(0.0137P)^2^+4.3486P] where P=(Fo^2^+2Fc^2^)/3'
_refine_ls_weighting_scheme calc
_refine_ls_wR_factor_gt 0.0344
_refine_ls_wR_factor_ref 0.0354
_reflns_Friedel_coverage 0.000
_reflns_number_gt 1795
_reflns_number_total 2021
_reflns_threshold_expression 'I > 2\s(I)'
_cod_data_source_file d0dt00782j2.cif
_cod_data_source_block Na5Ho(WO4)4
_cod_depositor_comments 'Adding full bibliography for 7704452--7704470.cif.'
_cod_original_cell_volume 1484.98(12)
_cod_original_sg_symbol_H-M 'I 41/a'
_cod_database_code 7704463
_shelx_shelxl_version_number 2014/7
_shelx_space_group_comment
;
The symmetry employed for this shelxl refinement is uniquely defined
by the following loop, which should always be used as a source of
symmetry information in preference to the above space-group names.
They are only intended as comments.
;

loop_
_space_group_symop_operation_xyz
'x, y, z'
'-x+1/2, -y, z+1/2'
'-y+3/4, x+1/4, z+1/4'
'y+3/4, -x+3/4, z+3/4'
'x+1/2, y+1/2, z+1/2'
'-x+1, -y+1/2, z+1'
'-y+5/4, x+3/4, z+3/4'
'y+5/4, -x+5/4, z+5/4'
'-x, -y, -z'
'x-1/2, y, -z-1/2'
'y-3/4, -x-1/4, -z-1/4'
'-y-3/4, x-3/4, -z-3/4'
'-x+1/2, -y+1/2, -z+1/2'
'x, y+1/2, -z'
'y-1/4, -x+1/4, -z+1/4'
'-y-1/4, x-1/4, -z-1/4'

loop_
_atom_site_label
_atom_site_type_symbol
_atom_site_fract_x
_atom_site_fract_y
_atom_site_fract_z
_atom_site_U_iso_or_equiv
_atom_site_adp_type
_atom_site_occupancy
_atom_site_site_symmetry_order
_atom_site_calc_flag
_atom_site_refinement_flags_posn
_atom_site_refinement_flags_adp
_atom_site_refinement_flags_occupancy
_atom_site_disorder_assembly
_atom_site_disorder_group
Ho1 Ho 0.0000 0.2500 0.1250 0.00657(4) Uani 1 4 d S T P . .
W1 W -0.31739(2) 0.65702(2) -0.11455(2) 0.00785(3) Uani 1 1 d . . . . .
Na1 Na 0.20537(11) 0.13057(11) -0.09529(12) 0.0145(2) Uani 1 1 d . . . . .
Na2 Na -0.5000 0.7500 0.1250 0.0247(6) Uani 1 4 d S T P . .
O1 O -0.35176(18) 0.78044(19) -0.02647(19) 0.0136(4) Uani 1 1 d . . . . .
O2 O -0.3194(2) 0.53518(19) -0.02042(19) 0.0157(4) Uani 1 1 d . . . . .
O3 O 0.11327(19) 0.31116(18) -0.03756(18) 0.0115(4) Uani 1 1 d . . . . .
O4 O -0.17895(18) 0.66789(19) -0.19016(18) 0.0118(4) Uani 1 1 d . . . . .

loop_
_atom_site_aniso_label
_atom_site_aniso_U_11
_atom_site_aniso_U_22
_atom_site_aniso_U_33
_atom_site_aniso_U_23
_atom_site_aniso_U_13
_atom_site_aniso_U_12
Ho1 0.00638(6) 0.00638(6) 0.00696(9) 0.000 0.000 0.000
W1 0.00715(5) 0.00758(5) 0.00881(5) 0.00025(3) 0.00032(3) -0.00006(3)
Na1 0.0140(6) 0.0159(6) 0.0135(5) -0.0020(4) 0.0015(4) 0.0009(5)
Na2 0.0287(10) 0.0287(10) 0.0168(13) 0.000 0.000 0.000
O1 0.0112(9) 0.0138(10) 0.0158(9) -0.0031(7) -0.0012(7) 0.0001(8)
O2 0.0212(11) 0.0126(10) 0.0133(9) 0.0028(7) -0.0005(7) -0.0011(8)
O3 0.0129(9) 0.0093(9) 0.0122(8) 0.0016(6) 0.0012(7) -0.0003(7)
O4 0.0088(9) 0.0137(9) 0.0127(9) -0.0017(7) -0.0003(6) -0.0008(7)

loop_
_atom_type_symbol
_atom_type_description
_atom_type_scat_dispersion_real
_atom_type_scat_dispersion_imag
_atom_type_scat_source
O O 0.0106 0.0060 'International Tables Vol C Tables 4.2.6.8 and 6.1.1.4'
Na Na 0.0362 0.0249 'International Tables Vol C Tables 4.2.6.8 and 6.1.1.4'
Ho Ho -0.2175 4.6783 'International Tables Vol C Tables 4.2.6.8 and 6.1.1.4'
W W -0.8490 6.8722 'International Tables Vol C Tables 4.2.6.8 and 6.1.1.4'

loop_
_geom_angle_atom_site_label_1
_geom_angle_atom_site_label_2
_geom_angle_atom_site_label_3
_geom_angle
_geom_angle_site_symmetry_1
_geom_angle_site_symmetry_3
_geom_angle_publ_flag
O3 Ho1 O3 127.64(6) 6_454 12_666 ?
O3 Ho1 O3 127.64(6) 6_454 15 ?
O3 Ho1 O3 77.21(10) 12_666 15 ?
O3 Ho1 O3 77.21(10) 6_454 . ?
O3 Ho1 O3 127.64(6) 12_666 . ?
O3 Ho1 O3 127.64(6) 15 . ?
O3 Ho1 O4 146.65(7) 6_454 9_565 ?
O3 Ho1 O4 78.15(7) 12_666 9_565 ?
O3 Ho1 O4 73.61(7) 15 9_565 ?
O3 Ho1 O4 69.65(7) . 9_565 ?
O3 Ho1 O4 69.65(7) 6_454 14_545 ?
O3 Ho1 O4 73.61(7) 12_666 14_545 ?
O3 Ho1 O4 78.15(7) 15 14_545 ?
O3 Ho1 O4 146.65(7) . 14_545 ?
O4 Ho1 O4 143.65(10) 9_565 14_545 ?
O3 Ho1 O4 73.61(7) 6_454 3 ?
O3 Ho1 O4 146.65(7) 12_666 3 ?
O3 Ho1 O4 69.65(7) 15 3 ?
O3 Ho1 O4 78.15(7) . 3 ?
O4 Ho1 O4 95.58(3) 9_565 3 ?
O4 Ho1 O4 95.58(3) 14_545 3 ?
O3 Ho1 O4 78.15(7) 6_454 8_344 ?
O3 Ho1 O4 69.65(7) 12_666 8_344 ?
O3 Ho1 O4 146.65(7) 15 8_344 ?
O3 Ho1 O4 73.61(7) . 8_344 ?
O4 Ho1 O4 95.58(3) 9_565 8_344 ?
O4 Ho1 O4 95.58(3) 14_545 8_344 ?
O4 Ho1 O4 143.65(10) 3 8_344 ?
O3 Ho1 Na1 157.04(5) 6_454 12_666 ?
O3 Ho1 Na1 39.77(5) 12_666 12_666 ?
O3 Ho1 Na1 73.18(6) 15 12_666 ?
O3 Ho1 Na1 97.89(6) . 12_666 ?
O4 Ho1 Na1 38.48(5) 9_565 12_666 ?
O4 Ho1 Na1 111.13(5) 14_545 12_666 ?
O4 Ho1 Na1 127.88(5) 3 12_666 ?
O4 Ho1 Na1 78.95(5) 8_344 12_666 ?
O3 Ho1 Na1 39.77(5) 6_454 6_454 ?
O3 Ho1 Na1 97.89(6) 12_666 6_454 ?
O3 Ho1 Na1 157.04(5) 15 6_454 ?
O3 Ho1 Na1 73.18(6) . 6_454 ?
O4 Ho1 Na1 127.88(5) 9_565 6_454 ?
O4 Ho1 Na1 78.95(5) 14_545 6_454 ?
O4 Ho1 Na1 111.13(5) 3 6_454 ?
O4 Ho1 Na1 38.48(5) 8_344 6_454 ?
Na1 Ho1 Na1 117.27(2) 12_666 6_454 ?
O3 Ho1 Na1 97.89(6) 6_454 15 ?
O3 Ho1 Na1 73.18(6) 12_666 15 ?
O3 Ho1 Na1 39.77(5) 15 15 ?
O3 Ho1 Na1 157.04(5) . 15 ?
O4 Ho1 Na1 111.13(5) 9_565 15 ?
O4 Ho1 Na1 38.48(5) 14_545 15 ?
O4 Ho1 Na1 78.95(5) 3 15 ?
O4 Ho1 Na1 127.88(5) 8_344 15 ?
Na1 Ho1 Na1 94.79(4) 12_666 15 ?
Na1 Ho1 Na1 117.27(2) 6_454 15 ?
O3 Ho1 Na1 73.18(6) 6_454 . ?
O3 Ho1 Na1 157.04(5) 12_666 . ?
O3 Ho1 Na1 97.89(6) 15 . ?
O3 Ho1 Na1 39.77(5) . . ?
O4 Ho1 Na1 78.95(5) 9_565 . ?
O4 Ho1 Na1 127.88(5) 14_545 . ?
O4 Ho1 Na1 38.48(5) 3 . ?
O4 Ho1 Na1 111.13(5) 8_344 . ?
Na1 Ho1 Na1 117.27(2) 12_666 . ?
Na1 Ho1 Na1 94.79(4) 6_454 . ?
Na1 Ho1 Na1 117.27(2) 15 . ?
O2 W1 O1 106.63(10) . . ?
O2 W1 O3 105.29(10) . 11_565 ?
O1 W1 O3 106.27(9) . 11_565 ?
O2 W1 O4 110.81(10) . . ?
O1 W1 O4 114.04(10) . . ?
O3 W1 O4 113.21(9) 11_565 . ?
O2 W1 Na1 147.78(8) . 16_565 ?
O1 W1 Na1 41.87(8) . 16_565 ?
O3 W1 Na1 83.47(7) 11_565 16_565 ?
O4 W1 Na1 92.97(7) . 16_565 ?
O2 W1 Na1 39.56(8) . 6_454 ?
O1 W1 Na1 141.79(7) . 6_454 ?
O3 W1 Na1 101.45(7) 11_565 6_454 ?
O4 W1 Na1 77.04(7) . 6_454 ?
Na1 W1 Na1 169.93(3) 16_565 6_454 ?
O2 W1 Na2 76.53(7) . . ?
O1 W1 Na2 37.67(7) . . ?
O3 W1 Na2 93.24(7) 11_565 . ?
O4 W1 Na2 148.21(6) . . ?
Na1 W1 Na2 72.00(2) 16_565 . ?
Na1 W1 Na2 116.08(2) 6_454 . ?
O2 W1 Na1 97.86(8) . 9_565 ?
O1 W1 Na1 34.63(7) . 9_565 ?
O3 W1 Na1 139.91(7) 11_565 9_565 ?
O4 W1 Na1 87.48(7) . 9_565 ?
Na1 W1 Na1 60.58(3) 16_565 9_565 ?
Na1 W1 Na1 116.97(3) 6_454 9_565 ?
Na2 W1 Na1 60.73(2) . 9_565 ?
O2 W1 Na1 99.38(8) . 4_454 ?
O1 W1 Na1 144.34(7) . 4_454 ?
O3 W1 Na1 89.48(7) 11_565 4_454 ?
O4 W1 Na1 31.69(7) . 4_454 ?
Na1 W1 Na1 111.83(2) 16_565 4_454 ?
Na1 W1 Na1 59.857(11) 6_454 4_454 ?
Na2 W1 Na1 175.56(2) . 4_454 ?
Na1 W1 Na1 118.74(4) 9_565 4_454 ?
O2 W1 Na1 77.75(8) . 11_565 ?
O1 W1 Na1 97.96(7) . 11_565 ?
O3 W1 Na1 32.74(7) 11_565 11_565 ?
O4 W1 Na1 141.39(7) . 11_565 ?
Na1 W1 Na1 97.40(3) 16_565 11_565 ?
Na1 W1 Na1 91.30(4) 6_454 11_565 ?
Na2 W1 Na1 69.76(2) . 11_565 ?
Na1 W1 Na1 129.76(3) 9_565 11_565 ?
Na1 W1 Na1 111.28(2) 4_454 11_565 ?
O2 Na1 O4 142.80(9) 4_444 3 ?
O2 Na1 O1 110.51(9) 4_444 9_565 ?
O4 Na1 O1 96.33(9) 3 9_565 ?
O2 Na1 O3 132.10(10) 4_444 . ?
O4 Na1 O3 77.47(8) 3 . ?
O1 Na1 O3 77.57(8) 9_565 . ?
O2 Na1 O2 81.53(6) 4_444 6_454 ?
O4 Na1 O2 80.57(8) 3 6_454 ?
O1 Na1 O2 75.95(8) 9_565 6_454 ?
O3 Na1 O2 143.22(9) . 6_454 ?
O2 Na1 O1 76.94(8) 4_444 11 ?
O4 Na1 O1 85.27(8) 3 11 ?
O1 Na1 O1 162.15(9) 9_565 11 ?
O3 Na1 O1 85.48(8) . 11 ?
O2 Na1 O1 121.74(9) 6_454 11 ?
O2 Na1 W1 102.18(7) 4_444 11 ?
O4 Na1 W1 57.10(6) 3 11 ?
O1 Na1 W1 147.07(7) 9_565 11 ?
O3 Na1 W1 77.72(6) . 11 ?
O2 Na1 W1 113.70(7) 6_454 11 ?
O1 Na1 W1 28.32(5) 11 11 ?
O2 Na1 W1 61.25(6) 4_444 6_454 ?
O4 Na1 W1 89.67(6) 3 6_454 ?
O1 Na1 W1 100.22(7) 9_565 6_454 ?
O3 Na1 W1 166.53(7) . 6_454 ?
O2 Na1 W1 27.12(5) 6_454 6_454 ?
O1 Na1 W1 97.56(6) 11 6_454 ?
W1 Na1 W1 98.76(3) 11 6_454 ?
O2 Na1 Na1 42.18(6) 4_444 7_444 ?
O4 Na1 Na1 105.29(7) 3 7_444 ?
O1 Na1 Na1 151.49(7) 9_565 7_444 ?
O3 Na1 Na1 124.79(7) . 7_444 ?
O2 Na1 Na1 89.30(6) 6_454 7_444 ?
O1 Na1 Na1 41.43(6) 11 7_444 ?
W1 Na1 Na1 61.31(4) 11 7_444 ?
W1 Na1 Na1 62.21(2) 6_454 7_444 ?
O2 Na1 Na1 112.11(8) 4_444 8_444 ?
O4 Na1 Na1 70.52(6) 3 8_444 ?
O1 Na1 Na1 43.54(7) 9_565 8_444 ?
O3 Na1 Na1 105.23(6) . 8_444 ?
O2 Na1 Na1 38.94(6) 6_454 8_444 ?
O1 Na1 Na1 150.15(7) 11 8_444 ?
W1 Na1 Na1 125.76(3) 11 8_444 ?
W1 Na1 Na1 66.05(3) 6_454 8_444 ?
Na1 Na1 Na1 128.14(3) 7_444 8_444 ?
O2 Na1 W1 129.08(7) 4_444 9_565 ?
O4 Na1 W1 85.11(6) 3 9_565 ?
O1 Na1 W1 24.86(5) 9_565 9_565 ?
O3 Na1 W1 53.35(6) . 9_565 ?
O2 Na1 W1 95.88(6) 6_454 9_565 ?
O1 Na1 W1 138.82(7) 11 9_565 ?
W1 Na1 W1 124.34(4) 11 9_565 ?
W1 Na1 W1 122.31(4) 6_454 9_565 ?
Na1 Na1 W1 169.06(4) 7_444 9_565 ?
Na1 Na1 W1 58.10(3) 8_444 9_565 ?
O2 Na1 Na2 70.56(6) 4_444 9_565 ?
O4 Na1 Na2 136.84(7) 3 9_565 ?
O1 Na1 Na2 41.40(6) 9_565 9_565 ?
O3 Na1 Na2 96.19(6) . 9_565 ?
O2 Na1 Na2 80.24(6) 6_454 9_565 ?
O1 Na1 Na2 137.34(7) 11 9_565 ?
W1 Na1 Na2 163.75(5) 11 9_565 ?
W1 Na1 Na2 90.45(3) 6_454 9_565 ?
Na1 Na1 Na2 112.74(3) 7_444 9_565 ?
Na1 Na1 Na2 70.25(4) 8_444 9_565 ?
W1 Na1 Na2 59.012(19) 9_565 9_565 ?
O1 Na2 O1 119.76(6) 6_364 12_676 ?
O1 Na2 O1 119.76(6) 6_364 15_455 ?
O1 Na2 O1 90.42(10) 12_676 15_455 ?
O1 Na2 O1 90.42(10) 6_364 . ?
O1 Na2 O1 119.76(6) 12_676 . ?
O1 Na2 O1 119.76(6) 15_455 . ?
O1 Na2 W1 80.14(5) 6_364 . ?
O1 Na2 W1 145.34(5) 12_676 . ?
O1 Na2 W1 104.15(5) 15_455 . ?
O1 Na2 W1 26.39(5) . . ?
O1 Na2 W1 145.34(5) 6_364 12_676 ?
O1 Na2 W1 26.39(5) 12_676 12_676 ?
O1 Na2 W1 80.14(5) 15_455 12_676 ?
O1 Na2 W1 104.15(5) . 12_676 ?
W1 Na2 W1 124.991(3) . 12_676 ?
O1 Na2 W1 26.39(5) 6_364 6_364 ?
O1 Na2 W1 104.15(5) 12_676 6_364 ?
O1 Na2 W1 145.34(5) 15_455 6_364 ?
O1 Na2 W1 80.14(5) . 6_364 ?
W1 Na2 W1 81.554(4) . 6_364 ?
W1 Na2 W1 124.990(3) 12_676 6_364 ?
O1 Na2 W1 104.15(5) 6_364 15_455 ?
O1 Na2 W1 80.14(5) 12_676 15_455 ?
O1 Na2 W1 26.39(5) 15_455 15_455 ?
O1 Na2 W1 145.34(5) . 15_455 ?
W1 Na2 W1 124.990(3) . 15_455 ?
W1 Na2 W1 81.554(4) 12_676 15_455 ?
W1 Na2 W1 124.990(3) 6_364 15_455 ?
O1 Na2 Na1 40.54(5) 6_364 14_455 ?
O1 Na2 Na1 101.15(6) 12_676 14_455 ?
O1 Na2 Na1 86.37(6) 15_455 14_455 ?
O1 Na2 Na1 129.04(5) . 14_455 ?
W1 Na2 Na1 110.87(2) . 14_455 ?
W1 Na2 Na1 124.13(2) 12_676 14_455 ?
W1 Na2 Na1 60.25(2) 6_364 14_455 ?
W1 Na2 Na1 65.09(2) 15_455 14_455 ?
O1 Na2 Na1 129.04(5) 6_364 9_565 ?
O1 Na2 Na1 86.37(6) 12_676 9_565 ?
O1 Na2 Na1 101.15(6) 15_455 9_565 ?
O1 Na2 Na1 40.54(5) . 9_565 ?
W1 Na2 Na1 60.26(2) . 9_565 ?
W1 Na2 Na1 65.09(2) 12_676 9_565 ?
W1 Na2 Na1 110.88(2) 6_364 9_565 ?
W1 Na2 Na1 124.13(2) 15_455 9_565 ?
Na1 Na2 Na1 169.41(4) 14_455 9_565 ?
O1 Na2 Na1 86.37(5) 6_364 8_354 ?
O1 Na2 Na1 40.54(5) 12_676 8_354 ?
O1 Na2 Na1 129.04(5) 15_455 8_354 ?
O1 Na2 Na1 101.15(6) . 8_354 ?
W1 Na2 Na1 124.13(2) . 8_354 ?
W1 Na2 Na1 60.25(2) 12_676 8_354 ?
W1 Na2 Na1 65.09(2) 6_364 8_354 ?
W1 Na2 Na1 110.88(2) 15_455 8_354 ?
Na1 Na2 Na1 90.488(4) 14_455 8_354 ?
Na1 Na2 Na1 90.488(4) 9_565 8_354 ?
O1 Na2 Na1 101.15(6) 6_364 3_455 ?
O1 Na2 Na1 129.04(5) 12_676 3_455 ?
O1 Na2 Na1 40.54(5) 15_455 3_455 ?
O1 Na2 Na1 86.37(6) . 3_455 ?
W1 Na2 Na1 65.09(2) . 3_455 ?
W1 Na2 Na1 110.88(2) 12_676 3_455 ?
W1 Na2 Na1 124.13(2) 6_364 3_455 ?
W1 Na2 Na1 60.25(2) 15_455 3_455 ?
Na1 Na2 Na1 90.488(4) 14_455 3_455 ?
Na1 Na2 Na1 90.488(4) 9_565 3_455 ?
Na1 Na2 Na1 169.41(4) 8_354 3_455 ?
W1 O1 Na1 120.51(11) . 9_565 ?
W1 O1 Na2 115.94(10) . . ?
Na1 O1 Na2 98.06(8) 9_565 . ?
W1 O1 Na1 109.81(10) . 16_565 ?
Na1 O1 Na1 95.03(9) 9_565 16_565 ?
Na2 O1 Na1 115.68(9) . 16_565 ?
W1 O2 Na1 147.77(13) . 3_455 ?
W1 O2 Na1 113.32(11) . 6_454 ?
Na1 O2 Na1 98.88(8) 3_455 6_454 ?
W1 O3 Ho1 129.97(11) 16_665 . ?
W1 O3 Na1 123.52(10) 16_665 . ?
Ho1 O3 Na1 101.44(8) . . ?
W1 O4 Na1 124.56(11) . 4_454 ?
W1 O4 Ho1 129.54(10) . 9_565 ?
Na1 O4 Ho1 102.74(8) 4_454 9_565 ?

loop_
_geom_bond_atom_site_label_1
_geom_bond_atom_site_label_2
_geom_bond_distance
_geom_bond_site_symmetry_2
_geom_bond_publ_flag
Ho1 O3 2.360(2) 6_454 ?
Ho1 O3 2.360(2) 12_666 ?
Ho1 O3 2.360(2) 15 ?
Ho1 O3 2.360(2) . ?
Ho1 O4 2.371(2) 9_565 ?
Ho1 O4 2.371(2) 14_545 ?
Ho1 O4 2.371(2) 3 ?
Ho1 O4 2.371(2) 8_344 ?
Ho1 Na1 3.6924(13) 12_666 ?
Ho1 Na1 3.6924(13) 6_454 ?
Ho1 Na1 3.6924(13) 15 ?
Ho1 Na1 3.6924(13) . ?
W1 O2 1.756(2) . ?
W1 O1 1.774(2) . ?
W1 O3 1.794(2) 11_565 ?
W1 O4 1.805(2) . ?
W1 Na1 3.5184(13) 16_565 ?
W1 Na1 3.5375(13) 6_454 ?
W1 Na2 3.58941(15) . ?
W1 Na1 3.6353(12) 9_565 ?
W1 Na1 3.6927(14) 4_454 ?
W1 Na1 3.7149(13) 11_565 ?
Na1 O2 2.296(2) 4_444 ?
Na1 O4 2.356(2) 3 ?
Na1 O1 2.398(2) 9_565 ?
Na1 O3 2.410(2) . ?
Na1 O2 2.453(3) 6_454 ?
Na1 O1 2.496(3) 11 ?
Na1 W1 3.5184(13) 11 ?
Na1 W1 3.5375(13) 6_454 ?
Na1 Na1 3.6098(11) 7_444 ?
Na1 Na1 3.6098(11) 8_444 ?
Na1 W1 3.6354(12) 9_565 ?
Na1 Na2 3.6526(13) 9_565 ?
Na2 O1 2.439(2) 6_364 ?
Na2 O1 2.439(2) 12_676 ?
Na2 O1 2.439(2) 15_455 ?
Na2 O1 2.439(2) . ?
Na2 W1 3.58944(15) 12_676 ?
Na2 W1 3.58944(15) 6_364 ?
Na2 W1 3.58944(15) 15_455 ?
Na2 Na1 3.6525(13) 14_455 ?
Na2 Na1 3.6525(13) 9_565 ?
Na2 Na1 3.6525(13) 8_354 ?
Na2 Na1 3.6525(13) 3_455 ?
O1 Na1 2.398(2) 9_565 ?
O1 Na1 2.496(3) 16_565 ?
O2 Na1 2.296(2) 3_455 ?
O2 Na1 2.453(3) 6_454 ?
O3 W1 1.794(2) 16_665 ?
O4 Na1 2.356(2) 4_454 ?
O4 Ho1 2.371(2) 9_565 ?
